data_4078984
loop_
_publ_author_name
'Chen, Zhou'
'Wu, Jian'
'Chen, Yanmei'
'Li, Lei'
'Xia, Yuanzhi'
'Li, Yahong'
'Liu, Wei'
'Lei, Tao'
'Yang, Lijuan'
'Gao, Dandan'
'Li, Wu'

_publ_section_title
;
 Rapid Access to Substituted Piperazines via Ti(NMe2)4-Mediated C--C
 Bond-Making Reactions
;
_journal_issue 17
_journal_name_full Organometallics
_journal_page_first 6005
_journal_paper_doi 10.1021/om300022u
_journal_volume 31
_journal_year 2012
_chemical_formula_moiety 'C41 H60 N8 O3 Ti2'
_chemical_formula_sum 'C41 H60 N8 O3 Ti2'
_chemical_formula_weight 808.77
_chemical_name_systematic
; 
 ? 
;
_space_group_IT_number 14
_symmetry_cell_setting monoclinic
_symmetry_space_group_name_Hall '-P 2yn'
_symmetry_space_group_name_H-M 'P 1 21/n 1'
_atom_sites_solution_hydrogens geom
_atom_sites_solution_primary direct
_atom_sites_solution_secondary difmap
_audit_creation_method SHELXL-97
_cell_angle_alpha 90.00
_cell_angle_beta 106.793(2)
_cell_angle_gamma 90.00
_cell_formula_units_Z 4
_cell_length_a 19.8643(6)
_cell_length_b 9.0349(2)
_cell_length_c 24.8875(7)
_cell_measurement_reflns_used 2766
_cell_measurement_temperature 296(2)
_cell_measurement_theta_max 21.00
_cell_measurement_theta_min 2.32
_cell_volume 4276.1(2)
_computing_cell_refinement 'Bruker SAINT'
_computing_data_collection 'Bruker APEX2'
_computing_data_reduction 'Bruker SAINT'
_computing_molecular_graphics 'Bruker SHELXTL'
_computing_publication_material 'Bruker SHELXTL'
_computing_structure_refinement 'SHELXL-97 (Sheldrick, 2008)'
_computing_structure_solution 'SHELXS-97 (Sheldrick, 2008)'
_diffrn_ambient_temperature 296(2)
_diffrn_measured_fraction_theta_full 0.999
_diffrn_measured_fraction_theta_max 0.999
_diffrn_measurement_device_type 'Bruker APEX-II CCD'
_diffrn_measurement_method '\f and \w scans'
_diffrn_radiation_monochromator graphite
_diffrn_radiation_source 'fine-focus sealed tube'
_diffrn_radiation_type MoK\a
_diffrn_radiation_wavelength 0.71073
_diffrn_reflns_av_R_equivalents 0.0832
_diffrn_reflns_av_sigmaI/netI 0.0791
_diffrn_reflns_limit_h_max 24
_diffrn_reflns_limit_h_min -26
_diffrn_reflns_limit_k_max 12
_diffrn_reflns_limit_k_min -12
_diffrn_reflns_limit_l_max 33
_diffrn_reflns_limit_l_min -33
_diffrn_reflns_number 41087
_diffrn_reflns_theta_full 28.31
_diffrn_reflns_theta_max 28.31
_diffrn_reflns_theta_min 1.55
_exptl_absorpt_coefficient_mu 0.419
_exptl_absorpt_correction_T_max 0.9246
_exptl_absorpt_correction_T_min 0.9024
_exptl_absorpt_correction_type multi-scan
_exptl_absorpt_process_details sadabs
_exptl_crystal_colour brown
_exptl_crystal_density_diffrn 1.256
_exptl_crystal_density_method 'not measured'
_exptl_crystal_description block
_exptl_crystal_F_000 1720
_exptl_crystal_size_max 0.25
_exptl_crystal_size_mid 0.23
_exptl_crystal_size_min 0.19
_refine_diff_density_max 0.393
_refine_diff_density_min -0.340
_refine_diff_density_rms 0.062
_refine_ls_extinction_method none
_refine_ls_goodness_of_fit_ref 0.993
_refine_ls_hydrogen_treatment constr
_refine_ls_matrix_type full
_refine_ls_number_parameters 500
_refine_ls_number_reflns 10591
_refine_ls_number_restraints 7
_refine_ls_restrained_S_all 0.994
_refine_ls_R_factor_all 0.1023
_refine_ls_R_factor_gt 0.0529
_refine_ls_shift/su_max 0.015
_refine_ls_shift/su_mean 0.000
_refine_ls_structure_factor_coef Fsqd
_refine_ls_weighting_details 'calc w=1/[\s^2^(Fo^2^)+(0.0612P)^2^+0.0000P] where P=(Fo^2^+2Fc^2^)/3'
_refine_ls_weighting_scheme calc
_refine_ls_wR_factor_gt 0.1179
_refine_ls_wR_factor_ref 0.1404
_reflns_number_gt 6329
_reflns_number_total 10591
_reflns_threshold_expression >2sigma(I)
_cod_data_source_file om300022u_si_003.cif
_cod_data_source_block 10
_cod_original_sg_symbol_H-M 'P 21/n'
_cod_database_code 4078984

loop_
_symmetry_equiv_pos_as_xyz
'x, y, z'
'-x+1/2, y+1/2, -z+1/2'
'-x, -y, -z'
'x-1/2, -y-1/2, z-1/2'

loop_
_atom_site_label
_atom_site_type_symbol
_atom_site_fract_x
_atom_site_fract_y
_atom_site_fract_z
_atom_site_U_iso_or_equiv
_atom_site_adp_type
_atom_site_occupancy
_atom_site_symmetry_multiplicity
_atom_site_calc_flag
_atom_site_refinement_flags
Ti1 Ti 0.84019(2) 0.45165(5) 0.040400(18) 0.02573(12) Uani 1 1 d .
Ti2 Ti 0.85048(2) 0.44405(5) 0.165067(18) 0.03038(13) Uani 1 1 d .
O1 O 0.92329(9) 0.39369(18) 0.10402(7) 0.0284(4) Uani 1 1 d .
O2 O 0.79646(9) 0.32057(18) 0.09352(6) 0.0294(4) Uani 1 1 d .
O4 O 0.81968(9) 0.59085(18) 0.09285(7) 0.0331(4) Uani 1 1 d .
N2 N 0.75359(11) 0.4214(2) -0.01650(8) 0.0284(5) Uani 1 1 d .
N1 N 0.85496(10) 0.2317(2) 0.00937(8) 0.0256(4) Uani 1 1 d .
C6 C 1.01822(14) 0.0555(3) 0.09034(11) 0.0351(6) Uani 1 1 d .
H6 H 1.0140 -0.0261 0.0668 0.042 Uiso 1 1 calc R
C1 C 0.96513(13) 0.1637(3) 0.07758(10) 0.0290(6) Uani 1 1 d .
N3 N 0.69602(12) 0.0554(2) -0.13157(9) 0.0374(5) Uani 1 1 d U
C19 C 0.73771(13) 0.2361(3) 0.07772(10) 0.0301(6) Uani 1 1 d .
N6 N 0.89391(12) 0.2775(3) 0.21015(9) 0.0381(5) Uani 1 1 d .
N8 N 0.89186(12) 0.5821(2) 0.00619(9) 0.0342(5) Uani 1 1 d .
C7 C 0.90429(13) 0.1390(3) 0.03017(10) 0.0293(6) Uani 1 1 d .
H7 H 0.9006 0.0467 0.0130 0.035 Uiso 1 1 calc R
N5 N 0.91082(12) 0.5977(2) 0.20713(9) 0.0376(6) Uani 1 1 d .
C25 C 0.65258(14) 0.5364(3) -0.08834(11) 0.0335(6) Uani 1 1 d .
C4 C 1.08167(14) 0.1871(3) 0.17152(11) 0.0377(7) Uani 1 1 d .
H4 H 1.1206 0.1958 0.2029 0.045 Uiso 1 1 calc R
C2 C 0.97187(13) 0.2872(3) 0.11357(10) 0.0270(5) Uani 1 1 d .
C24 C 0.69489(14) 0.5255(3) -0.02684(11) 0.0325(6) Uani 1 1 d .
H24A H 0.7131 0.6227 -0.0137 0.039 Uiso 1 1 calc R
H24B H 0.6638 0.4950 -0.0051 0.039 Uiso 1 1 calc R
C18 C 0.70449(13) 0.2056(3) 0.02076(10) 0.0289(6) Uani 1 1 d .
C8 C 0.79274(13) 0.1804(3) -0.03551(9) 0.0267(5) Uani 1 1 d .
H8 H 0.7857 0.0745 -0.0307 0.032 Uiso 1 1 calc R
C22 C 0.61799(16) 0.0558(3) 0.04764(12) 0.0458(7) Uani 1 1 d .
H22 H 0.5780 -0.0034 0.0375 0.055 Uiso 1 1 calc R
N7 N 0.77208(13) 0.4728(3) 0.19242(10) 0.0427(6) Uani 1 1 d .
C9 C 0.80040(13) 0.2075(3) -0.09379(10) 0.0286(6) Uani 1 1 d .
C36 C 0.88646(16) 0.1236(3) 0.19262(12) 0.0449(7) Uani 1 1 d .
H36A H 0.9320 0.0824 0.1959 0.067 Uiso 1 1 calc R
H36B H 0.8580 0.1175 0.1543 0.067 Uiso 1 1 calc R
H36C H 0.8644 0.0691 0.2161 0.067 Uiso 1 1 calc R
C26 C 0.57973(16) 0.5654(3) -0.10395(13) 0.0431(7) Uani 1 1 d .
C23 C 0.64488(15) 0.1161(3) 0.00723(11) 0.0381(7) Uani 1 1 d .
H23 H 0.6224 0.0963 -0.0304 0.046 Uiso 1 1 calc R
C20 C 0.71047(15) 0.1739(3) 0.11802(11) 0.0380(7) Uani 1 1 d .
H20 H 0.7325 0.1927 0.1557 0.046 Uiso 1 1 calc R
C17 C 0.73010(13) 0.2672(3) -0.02657(10) 0.0275(5) Uani 1 1 d .
H17 H 0.6912 0.2632 -0.0613 0.033 Uiso 1 1 calc R
C11 C 0.75571(16) 0.1765(3) -0.19388(11) 0.0421(7) Uani 1 1 d .
H11 H 0.7235 0.1346 -0.2249 0.051 Uiso 1 1 calc R
C3 C 1.03048(14) 0.2944(3) 0.16074(10) 0.0335(6) Uani 1 1 d .
H3 H 1.0350 0.3736 0.1854 0.040 Uiso 1 1 calc R
C5 C 1.07598(15) 0.0662(3) 0.13634(12) 0.0404(7) Uani 1 1 d .
H5 H 1.1107 -0.0064 0.1438 0.049 Uiso 1 1 calc R
C13 C 0.85643(17) 0.3284(3) -0.15596(12) 0.0446(7) Uani 1 1 d .
H13 H 0.8917 0.3896 -0.1610 0.053 Uiso 1 1 calc R
C35 C 0.94339(18) 0.2858(4) 0.26605(12) 0.0539(9) Uani 1 1 d .
H35A H 0.9247 0.2332 0.2921 0.081 Uiso 1 1 calc R
H35B H 0.9508 0.3876 0.2773 0.081 Uiso 1 1 calc R
H35C H 0.9873 0.2423 0.2656 0.081 Uiso 1 1 calc R
C30 C 0.68477(16) 0.5131(3) -0.13043(11) 0.0403(7) Uani 1 1 d .
H30 H 0.7327 0.4926 -0.1205 0.048 Uiso 1 1 calc R
N4 N 0.54619(13) 0.5874(3) -0.06163(12) 0.0522(7) Uani 1 1 d .
C10 C 0.75084(14) 0.1456(3) -0.14052(10) 0.0325(6) Uani 1 1 d .
C41 C 0.82208(18) 0.7485(3) 0.09386(13) 0.0500(8) Uani 1 1 d .
H41A H 0.8692 0.7809 0.0974 0.075 Uiso 1 1 calc R
H41B H 0.8077 0.7841 0.1252 0.075 Uiso 1 1 calc R
H41C H 0.7909 0.7866 0.0597 0.075 Uiso 1 1 calc R
C12 C 0.80738(18) 0.2681(3) -0.20169(12) 0.0480(8) Uani 1 1 d .
H12 H 0.8092 0.2893 -0.2378 0.058 Uiso 1 1 calc R
C40 C 0.86286(17) 0.6633(3) -0.04599(13) 0.0520(8) Uani 1 1 d .
H40A H 0.8654 0.7677 -0.0383 0.078 Uiso 1 1 calc R
H40B H 0.8147 0.6351 -0.0624 0.078 Uiso 1 1 calc R
H40C H 0.8894 0.6408 -0.0716 0.078 Uiso 1 1 calc R
C21 C 0.65157(16) 0.0848(3) 0.10354(13) 0.0461(8) Uani 1 1 d .
H21 H 0.6344 0.0443 0.1314 0.055 Uiso 1 1 calc R
C39 C 0.96302(16) 0.6360(3) 0.03295(13) 0.0500(8) Uani 1 1 d .
H39A H 0.9900 0.6320 0.0066 0.075 Uiso 1 1 calc R
H39B H 0.9849 0.5749 0.0648 0.075 Uiso 1 1 calc R
H39C H 0.9609 0.7363 0.0451 0.075 Uiso 1 1 calc R
C14 C 0.85276(14) 0.2973(3) -0.10260(11) 0.0359(6) Uani 1 1 d .
H14 H 0.8862 0.3376 -0.0719 0.043 Uiso 1 1 calc R
C27 C 0.54365(18) 0.5676(3) -0.16100(15) 0.0607(10) Uani 1 1 d .
H27 H 0.4954 0.5843 -0.1719 0.073 Uiso 1 1 calc R
C29 C 0.64762(19) 0.5194(3) -0.18639(12) 0.0504(8) Uani 1 1 d .
H29 H 0.6705 0.5058 -0.2137 0.060 Uiso 1 1 calc R
C28 C 0.5768(2) 0.5460(3) -0.20156(14) 0.0602(10) Uani 1 1 d .
H28 H 0.5512 0.5494 -0.2393 0.072 Uiso 1 1 calc R
C16 C 0.62706(17) 0.0784(4) -0.17103(15) 0.0660(10) Uani 1 1 d U
H16A H 0.6160 0.1821 -0.1732 0.099 Uiso 1 1 calc R
H16B H 0.5925 0.0253 -0.1586 0.099 Uiso 1 1 calc R
H16C H 0.6270 0.0430 -0.2074 0.099 Uiso 1 1 calc R
C34 C 0.97257(16) 0.6552(3) 0.19489(13) 0.0474(8) Uani 1 1 d .
H34A H 0.9680 0.7603 0.1895 0.071 Uiso 1 1 calc R
H34B H 0.9774 0.6094 0.1614 0.071 Uiso 1 1 calc R
H34C H 1.0134 0.6340 0.2257 0.071 Uiso 1 1 calc R
C33 C 0.90065(17) 0.6766(3) 0.25500(13) 0.0537(9) Uani 1 1 d .
H33A H 0.9397 0.6577 0.2875 0.081 Uiso 1 1 calc R
H33B H 0.8580 0.6434 0.2619 0.081 Uiso 1 1 calc R
H33C H 0.8975 0.7809 0.2472 0.081 Uiso 1 1 calc R
C37 C 0.7625(2) 0.4145(4) 0.24443(14) 0.0667(10) Uani 1 1 d .
H37A H 0.7527 0.4946 0.2664 0.100 Uiso 1 1 calc R
H37B H 0.8047 0.3648 0.2653 0.100 Uiso 1 1 calc R
H37C H 0.7240 0.3460 0.2358 0.100 Uiso 1 1 calc R
C15 C 0.7141(2) -0.1001(3) -0.12608(16) 0.0635(10) Uani 1 1 d .
H15A H 0.7170 -0.1374 -0.1615 0.095 Uiso 1 1 calc R
H15B H 0.6786 -0.1536 -0.1149 0.095 Uiso 1 1 calc R
H15C H 0.7587 -0.1125 -0.0983 0.095 Uiso 1 1 calc R
C31 C 0.56167(19) 0.7298(4) -0.03268(17) 0.0699(11) Uani 1 1 d .
H31A H 0.6115 0.7463 -0.0214 0.105 Uiso 1 1 calc R
H31B H 0.5449 0.7289 -0.0002 0.105 Uiso 1 1 calc R
H31C H 0.5387 0.8076 -0.0575 0.105 Uiso 1 1 calc R
C38 C 0.70952(18) 0.5540(4) 0.16072(16) 0.0707(11) Uani 1 1 d .
H38A H 0.6687 0.4929 0.1560 0.106 Uiso 1 1 calc R
H38B H 0.7142 0.5804 0.1246 0.106 Uiso 1 1 calc R
H38C H 0.7046 0.6422 0.1808 0.106 Uiso 1 1 calc R
C32 C 0.47016(18) 0.5595(4) -0.0778(2) 0.0824(13) Uani 1 1 d .
H32A H 0.4464 0.6328 -0.1045 0.124 Uiso 1 1 calc R
H32B H 0.4537 0.5646 -0.0452 0.124 Uiso 1 1 calc R
H32C H 0.4606 0.4630 -0.0944 0.124 Uiso 1 1 calc R

loop_
_atom_site_aniso_label
_atom_site_aniso_U_11
_atom_site_aniso_U_22
_atom_site_aniso_U_33
_atom_site_aniso_U_23
_atom_site_aniso_U_13
_atom_site_aniso_U_12
Ti1 0.0248(2) 0.0244(2) 0.0248(2) -0.00107(18) 0.00208(19) -0.00037(19)
Ti2 0.0290(3) 0.0344(3) 0.0258(2) -0.00567(19) 0.0049(2) -0.0035(2)
O1 0.0259(9) 0.0269(9) 0.0275(9) -0.0015(7) 0.0000(8) 0.0004(7)
O2 0.0273(9) 0.0344(10) 0.0250(9) -0.0037(7) 0.0049(8) -0.0072(8)
O4 0.0354(10) 0.0253(9) 0.0338(10) -0.0058(7) 0.0026(8) 0.0030(8)
N2 0.0268(11) 0.0293(12) 0.0258(10) -0.0004(8) 0.0023(9) -0.0001(9)
N1 0.0244(11) 0.0285(11) 0.0219(10) -0.0019(8) 0.0034(9) -0.0010(9)
C6 0.0341(15) 0.0328(14) 0.0365(14) -0.0028(12) 0.0071(12) 0.0057(12)
C1 0.0270(13) 0.0292(13) 0.0279(13) 0.0007(10) 0.0032(11) 0.0001(11)
N3 0.0360(13) 0.0342(12) 0.0348(12) -0.0046(10) -0.0012(10) -0.0044(10)
C19 0.0276(13) 0.0292(13) 0.0322(13) -0.0012(10) 0.0068(11) -0.0023(11)
N6 0.0414(14) 0.0424(14) 0.0308(12) 0.0011(10) 0.0108(11) -0.0008(11)
N8 0.0325(12) 0.0324(12) 0.0345(12) 0.0024(9) 0.0049(10) -0.0061(10)
C7 0.0281(14) 0.0274(13) 0.0318(13) -0.0045(10) 0.0079(12) -0.0015(11)
N5 0.0358(13) 0.0411(13) 0.0326(12) -0.0086(10) 0.0046(11) -0.0057(10)
C25 0.0343(15) 0.0239(13) 0.0356(14) -0.0011(11) -0.0008(12) 0.0006(11)
C4 0.0303(15) 0.0449(17) 0.0312(14) 0.0072(12) -0.0018(12) 0.0034(13)
C2 0.0257(13) 0.0260(13) 0.0292(13) 0.0056(10) 0.0075(11) -0.0009(11)
C24 0.0289(14) 0.0325(15) 0.0334(14) -0.0031(11) 0.0049(12) 0.0015(11)
C18 0.0270(13) 0.0308(14) 0.0289(13) -0.0059(10) 0.0080(11) -0.0030(11)
C8 0.0263(13) 0.0271(13) 0.0243(12) -0.0032(10) 0.0035(11) -0.0014(10)
C22 0.0400(17) 0.0540(19) 0.0450(17) -0.0127(14) 0.0147(14) -0.0210(15)
N7 0.0351(13) 0.0546(15) 0.0391(13) -0.0175(11) 0.0120(11) -0.0050(12)
C9 0.0270(13) 0.0265(13) 0.0282(13) -0.0025(10) 0.0016(11) 0.0051(11)
C36 0.0428(17) 0.0413(17) 0.0476(17) 0.0085(13) 0.0084(15) 0.0006(14)
C26 0.0376(16) 0.0285(15) 0.0523(18) -0.0031(13) -0.0044(15) 0.0024(12)
C23 0.0358(16) 0.0438(16) 0.0330(14) -0.0093(12) 0.0070(13) -0.0085(13)
C20 0.0419(17) 0.0427(16) 0.0301(14) -0.0028(12) 0.0116(13) -0.0102(13)
C17 0.0244(13) 0.0293(13) 0.0250(12) -0.0013(10) 0.0010(11) -0.0010(10)
C11 0.0449(18) 0.0485(18) 0.0268(14) -0.0044(12) 0.0005(13) 0.0086(14)
C3 0.0313(14) 0.0367(15) 0.0286(13) -0.0013(11) 0.0026(12) -0.0044(12)
C5 0.0326(15) 0.0404(17) 0.0456(16) 0.0054(13) 0.0069(13) 0.0090(13)
C13 0.0480(18) 0.0467(18) 0.0444(17) 0.0042(14) 0.0219(15) -0.0008(14)
C35 0.061(2) 0.061(2) 0.0351(16) 0.0062(14) 0.0059(16) 0.0033(17)
C30 0.0427(17) 0.0334(15) 0.0381(16) 0.0044(12) 0.0009(14) 0.0005(13)
N4 0.0288(13) 0.0455(15) 0.0752(19) -0.0120(13) 0.0036(14) 0.0061(11)
C10 0.0345(15) 0.0307(14) 0.0292(13) -0.0017(11) 0.0043(12) 0.0053(12)
C41 0.060(2) 0.0300(16) 0.0519(18) -0.0077(13) 0.0038(17) 0.0028(14)
C12 0.060(2) 0.0542(19) 0.0325(15) 0.0086(13) 0.0179(15) 0.0080(16)
C40 0.0495(19) 0.0450(18) 0.0515(18) 0.0163(14) -0.0010(16) -0.0085(15)
C21 0.0466(18) 0.0526(19) 0.0430(17) -0.0050(14) 0.0193(15) -0.0161(15)
C39 0.0431(18) 0.0515(19) 0.0484(18) 0.0040(14) 0.0022(15) -0.0163(15)
C14 0.0321(15) 0.0440(16) 0.0306(14) -0.0033(12) 0.0076(12) -0.0007(12)
C27 0.0449(19) 0.045(2) 0.069(2) -0.0016(17) -0.0200(18) 0.0105(15)
C29 0.073(2) 0.0348(16) 0.0344(16) 0.0034(12) 0.0008(16) 0.0031(15)
C28 0.075(3) 0.0429(19) 0.0410(18) 0.0008(15) -0.0174(18) 0.0038(18)
C16 0.0427(19) 0.070(2) 0.069(2) 0.0105(18) -0.0096(18) -0.0092(17)
C34 0.0407(17) 0.0466(18) 0.0518(18) -0.0144(14) 0.0087(15) -0.0077(14)
C33 0.053(2) 0.056(2) 0.0485(18) -0.0219(15) 0.0101(16) -0.0094(16)
C37 0.061(2) 0.093(3) 0.058(2) -0.0235(19) 0.0353(19) -0.017(2)
C15 0.073(3) 0.0341(17) 0.078(2) -0.0023(16) 0.013(2) -0.0063(17)
C31 0.054(2) 0.056(2) 0.098(3) -0.021(2) 0.019(2) 0.0101(17)
C38 0.0399(19) 0.095(3) 0.079(3) -0.016(2) 0.021(2) 0.0068(19)
C32 0.0353(19) 0.085(3) 0.118(4) -0.016(3) 0.007(2) 0.0010(19)

loop_
_atom_type_symbol
_atom_type_description
_atom_type_scat_dispersion_real
_atom_type_scat_dispersion_imag
_atom_type_scat_source
C C 0.0033 0.0016 'International Tables Vol C Tables 4.2.6.8 and 6.1.1.4'
H H 0.0000 0.0000 'International Tables Vol C Tables 4.2.6.8 and 6.1.1.4'
N N 0.0061 0.0033 'International Tables Vol C Tables 4.2.6.8 and 6.1.1.4'
O O 0.0106 0.0060 'International Tables Vol C Tables 4.2.6.8 and 6.1.1.4'
Ti Ti 0.2776 0.4457 'International Tables Vol C Tables 4.2.6.8 and 6.1.1.4'

loop_
_geom_angle_atom_site_label_1
_geom_angle_atom_site_label_2
_geom_angle_atom_site_label_3
_geom_angle
N2 Ti1 N8 104.03(9)
N2 Ti1 O4 105.85(8)
N8 Ti1 O4 98.27(9)
N2 Ti1 O1 155.86(8)
N8 Ti1 O1 95.01(8)
O4 Ti1 O1 85.57(7)
N2 Ti1 O2 86.51(8)
N8 Ti1 O2 168.85(8)
O4 Ti1 O2 74.99(7)
O1 Ti1 O2 75.83(7)
N2 Ti1 N1 77.95(8)
N8 Ti1 N1 105.01(9)
O4 Ti1 N1 154.79(8)
O1 Ti1 N1 82.93(7)
O2 Ti1 N1 80.47(7)
N2 Ti1 Ti2 122.23(7)
N8 Ti1 Ti2 125.35(7)
O4 Ti1 Ti2 45.19(5)
O1 Ti1 Ti2 52.50(5)
O2 Ti1 Ti2 43.80(4)
N1 Ti1 Ti2 111.28(5)
N7 Ti2 N6 100.06(11)
N7 Ti2 N5 98.80(10)
N6 Ti2 N5 98.18(10)
N7 Ti2 O2 96.05(8)
N6 Ti2 O2 96.40(8)
N5 Ti2 O2 157.00(9)
N7 Ti2 O4 98.60(9)
N6 Ti2 O4 158.42(8)
N5 Ti2 O4 89.54(8)
O2 Ti2 O4 70.87(6)
N7 Ti2 O1 162.72(8)
N6 Ti2 O1 88.31(8)
N5 Ti2 O1 94.89(8)
O2 Ti2 O1 67.81(6)
O4 Ti2 O1 70.90(6)
N7 Ti2 Ti1 122.92(7)
N6 Ti2 Ti1 119.82(7)
N5 Ti2 Ti1 112.56(7)
O2 Ti2 Ti1 44.45(5)
O4 Ti2 Ti1 39.24(4)
O1 Ti2 Ti1 40.85(4)
C2 O1 Ti1 135.99(15)
C2 O1 Ti2 123.74(14)
Ti1 O1 Ti2 86.65(6)
C19 O2 Ti2 136.69(16)
C19 O2 Ti1 127.07(15)
Ti2 O2 Ti1 91.75(6)
C41 O4 Ti1 130.37(18)
C41 O4 Ti2 126.52(16)
Ti1 O4 Ti2 95.58(7)
C24 N2 C17 112.49(19)
C24 N2 Ti1 122.78(15)
C17 N2 Ti1 115.93(15)
C7 N1 C8 118.4(2)
C7 N1 Ti1 128.20(16)
C8 N1 Ti1 112.54(14)
C5 C6 C1 122.1(2)
C6 C1 C2 118.6(2)
C6 C1 C7 118.3(2)
C2 C1 C7 123.0(2)
C10 N3 C15 112.9(2)
C10 N3 C16 115.2(2)
C15 N3 C16 111.3(2)
O2 C19 C20 120.1(2)
O2 C19 C18 121.1(2)
C20 C19 C18 118.8(2)
C36 N6 C35 108.6(2)
C36 N6 Ti2 125.70(17)
C35 N6 Ti2 125.57(19)
C40 N8 C39 108.6(2)
C40 N8 Ti1 125.53(18)
C39 N8 Ti1 125.04(18)
N1 C7 C1 126.4(2)
C34 N5 C33 109.0(2)
C34 N5 Ti2 125.17(18)
C33 N5 Ti2 125.9(2)
C30 C25 C26 118.6(3)
C30 C25 C24 120.4(2)
C26 C25 C24 120.9(3)
C3 C4 C5 120.9(2)
O1 C2 C3 120.1(2)
O1 C2 C1 121.7(2)
C3 C2 C1 118.3(2)
N2 C24 C25 113.6(2)
C23 C18 C19 118.4(2)
C23 C18 C17 118.5(2)
C19 C18 C17 123.0(2)
N1 C8 C9 112.2(2)
N1 C8 C17 105.38(18)
C9 C8 C17 111.31(19)
C23 C22 C21 118.8(3)
C37 N7 C38 110.6(3)
C37 N7 Ti2 127.0(2)
C38 N7 Ti2 122.3(2)
C14 C9 C10 118.7(2)
C14 C9 C8 122.1(2)
C10 C9 C8 119.1(2)
C27 C26 C25 117.9(3)
C27 C26 N4 122.9(3)
C25 C26 N4 119.2(3)
C22 C23 C18 122.3(3)
C21 C20 C19 121.7(3)
N2 C17 C18 112.2(2)
N2 C17 C8 106.1(2)
C18 C17 C8 113.0(2)
C12 C11 C10 121.2(3)
C4 C3 C2 121.4(2)
C6 C5 C4 118.7(3)
C12 C13 C14 119.5(3)
C29 C30 C25 121.8(3)
C26 N4 C31 114.4(3)
C26 N4 C32 116.1(3)
C31 N4 C32 109.8(3)
C11 C10 C9 119.1(3)
C11 C10 N3 122.1(2)
C9 C10 N3 118.8(2)
C11 C12 C13 120.0(3)
C20 C21 C22 120.0(3)
C13 C14 C9 121.5(3)
C28 C27 C26 122.3(3)
C28 C29 C30 119.6(3)
C29 C28 C27 119.8(3)

loop_
_geom_bond_atom_site_label_1
_geom_bond_atom_site_label_2
_geom_bond_distance
Ti1 N2 1.906(2)
Ti1 N8 1.916(2)
Ti1 O4 1.9389(17)
Ti1 O1 1.9990(16)
Ti1 O2 2.1374(17)
Ti1 N1 2.183(2)
Ti1 Ti2 3.0507(6)
Ti2 N7 1.889(2)
Ti2 N6 1.926(2)
Ti2 N5 1.932(2)
Ti2 O2 2.1125(16)
Ti2 O4 2.1744(18)
Ti2 O1 2.4243(18)
O1 C2 1.334(3)
O2 C19 1.354(3)
O4 C41 1.425(3)
N2 C24 1.462(3)
N2 C17 1.468(3)
N1 C7 1.279(3)
N1 C8 1.480(3)
C6 C5 1.370(4)
C6 C1 1.406(3)
C1 C2 1.413(3)
C1 C7 1.442(3)
N3 C10 1.428(3)
N3 C15 1.447(4)
N3 C16 1.452(4)
C19 C20 1.389(4)
C19 C18 1.407(3)
N6 C36 1.452(4)
N6 C35 1.455(3)
N8 C40 1.458(3)
N8 C39 1.461(3)
N5 C34 1.443(4)
N5 C33 1.452(3)
C25 C30 1.392(4)
C25 C26 1.410(4)
C25 C24 1.522(3)
C4 C3 1.374(4)
C4 C5 1.384(4)
C2 C3 1.396(3)
C18 C23 1.392(4)
C18 C17 1.517(3)
C8 C9 1.521(3)
C8 C17 1.540(3)
C22 C23 1.380(4)
C22 C21 1.383(4)
N7 C37 1.459(4)
N7 C38 1.462(4)
C9 C14 1.386(4)
C9 C10 1.405(3)
C26 C27 1.394(4)
C26 N4 1.413(4)
C20 C21 1.379(4)
C11 C12 1.375(4)
C11 C10 1.388(4)
C13 C12 1.379(4)
C13 C14 1.380(4)
C30 C29 1.376(4)
N4 C31 1.463(4)
N4 C32 1.468(4)
C27 C28 1.369(5)
C29 C28 1.369(5)
